data_4034320
loop_
_publ_author_name
'Murai, Masahito'
'Nishinaka, Naoki'
'Kimura, Mizuki'
'Takai, Kazuhiko'

_publ_section_title
;
 Regioselective Functionalization of 9,9-Dimethyl-9-silafluorenes by
 Borylation, Bromination, and Nitration.
;
_journal_issue 9
_journal_name_full 'The Journal of organic chemistry'
_journal_page_first 5667
_journal_page_last 5676
_journal_paper_doi 10.1021/acs.joc.9b00598
_journal_volume 84
_journal_year 2019
_chemical_formula_moiety 'C15 H15 N O3 Si'
_chemical_formula_sum 'C15 H15 N O3 Si'
_chemical_formula_weight 285.37
_space_group_crystal_system orthorhombic
_space_group_IT_number 61
_space_group_name_Hall '-P 2ac 2ab'
_space_group_name_H-M_alt 'P b c a'
_atom_sites_solution_hydrogens geom
_atom_sites_solution_primary direct
_atom_sites_solution_secondary difmap
_cell_angle_alpha 90.0000
_cell_angle_beta 90.0000
_cell_angle_gamma 90.0000
_cell_formula_units_Z 8
_cell_length_a 10.822(2)
_cell_length_b 10.616(3)
_cell_length_c 24.636(6)
_cell_measurement_reflns_used 8538
_cell_measurement_temperature 100
_cell_measurement_theta_max 31.40
_cell_measurement_theta_min 2.80
_cell_volume 2830.3(12)
_computing_cell_refinement 'CrystalClear-SM Expert 2.0 r16'
_computing_data_collection 'CrystalClear-SM Expert 2.0 r16 (Rigaku, 2014)'
_computing_data_reduction 'CrystalClear-SM Expert 2.0 r16'
_computing_molecular_graphics 'CrystalStructure 4.1'
_computing_publication_material 'CrystalStructure 4.1 (Rigaku, 2014)'
_computing_structure_refinement 'SHELXL97 (Sheldrick, 2008)'
_computing_structure_solution 'SHELXS97 (Sheldrick, 2008)'
_diffrn_ambient_temperature 100
_diffrn_detector_area_resol_mean 7.111
_diffrn_measured_fraction_theta_full 0.999
_diffrn_measured_fraction_theta_max 0.999
_diffrn_measurement_device_type 'Rigaku Saturn724'
_diffrn_measurement_method \w
_diffrn_radiation_type 'Mo K\a'
_diffrn_radiation_wavelength 0.71075
_diffrn_reflns_av_R_equivalents 0.0626
_diffrn_reflns_Laue_measured_fraction_full 0.000
_diffrn_reflns_Laue_measured_fraction_max 0.000
_diffrn_reflns_limit_h_max 14
_diffrn_reflns_limit_h_min -14
_diffrn_reflns_limit_k_max 13
_diffrn_reflns_limit_k_min -13
_diffrn_reflns_limit_l_max 32
_diffrn_reflns_limit_l_min -32
_diffrn_reflns_number 42770
_diffrn_reflns_point_group_measured_fraction_full 0.000
_diffrn_reflns_point_group_measured_fraction_max 0.000
_diffrn_reflns_theta_full 27.500
_diffrn_reflns_theta_max 27.500
_diffrn_reflns_theta_min 3.156
_diffrn_standards_number 0
_exptl_absorpt_coefficient_mu 0.172
_exptl_absorpt_correction_T_max 0.990
_exptl_absorpt_correction_T_min 0.898
_exptl_absorpt_correction_type multi-scan
_exptl_absorpt_process_details 'REQAB (Rigaku, 1998)'
_exptl_crystal_colour yellow
_exptl_crystal_density_diffrn 1.339
_exptl_crystal_density_method 'not measured'
_exptl_crystal_description block
_exptl_crystal_F_000 1200.00
_exptl_crystal_size_max 0.210
_exptl_crystal_size_mid 0.200
_exptl_crystal_size_min 0.060
_refine_diff_density_max 0.44
_refine_diff_density_min -0.50
_refine_ls_extinction_method none
_refine_ls_goodness_of_fit_ref 1.129
_refine_ls_hydrogen_treatment constr
_refine_ls_number_parameters 181
_refine_ls_number_reflns 3245
_refine_ls_number_restraints 0
_refine_ls_R_factor_all 0.0562
_refine_ls_R_factor_gt 0.0535
_refine_ls_shift/su_max 0.001
_refine_ls_structure_factor_coef Fsqd
_refine_ls_weighting_details 'w = 1/[\s^2^(Fo^2^)+(0.0547P)^2^+2.9731P] where P=(Fo^2^+2Fc^2^)/3'
_refine_ls_weighting_scheme calc
_refine_ls_wR_factor_gt 0.1273
_refine_ls_wR_factor_ref 0.1292
_reflns_number_gt 3118
_reflns_number_total 3245
_reflns_threshold_expression F^2^>2.0\s(F^2^)
_cod_data_source_file jo9b00598_si_004.cif
_cod_data_source_block 8202-Shimizu-NO2
_cod_database_code 4034320

loop_
_symmetry_equiv_pos_site_id
_space_group_symop_operation_xyz
1 +X,+Y,+Z
2 1/2-X,1/2+Y,+Z
3 +X,1/2-Y,1/2+Z
4 1/2-X,-Y,1/2+Z
5 -X,-Y,-Z
6 1/2+X,1/2-Y,-Z
7 -X,1/2+Y,1/2-Z
8 1/2+X,+Y,1/2-Z

loop_
_atom_site_label
_atom_site_type_symbol
_atom_site_fract_x
_atom_site_fract_y
_atom_site_fract_z
_atom_site_U_iso_or_equiv
_atom_site_adp_type
_atom_site_occupancy
_atom_site_site_symmetry_multiplicity
_atom_site_calc_flag
_atom_site_refinement_flags
Si1 Si 0.48477(5) 0.52129(5) 0.62836(2) 0.01395(15) Uani 1 8 d .
O1 O 0.89685(12) 0.31010(13) 0.71289(5) 0.0180(3) Uani 1 8 d .
O2 O 1.09813(15) 0.4220(2) 0.68712(8) 0.0447(5) Uani 1 8 d .
O3 O 1.09986(13) 0.54773(17) 0.61944(7) 0.0322(4) Uani 1 8 d .
N1 N 1.04502(15) 0.48275(15) 0.65252(7) 0.0163(3) Uani 1 8 d .
C1 C 0.52589(17) 0.65712(18) 0.58306(7) 0.0148(4) Uani 1 8 d .
C2 C 0.45157(18) 0.74151(18) 0.55451(8) 0.0176(4) Uani 1 8 d .
C3 C 0.50471(18) 0.83477(18) 0.52223(8) 0.0185(4) Uani 1 8 d .
C4 C 0.63284(18) 0.84474(18) 0.51846(8) 0.0181(4) Uani 1 8 d .
C5 C 0.70880(17) 0.76308(18) 0.54749(7) 0.0157(4) Uani 1 8 d .
C6 C 0.65574(17) 0.66921(17) 0.57961(7) 0.0145(4) Uani 1 8 d .
C7 C 0.72644(16) 0.57680(17) 0.61284(7) 0.0133(4) Uani 1 8 d .
C8 C 0.85410(17) 0.57190(17) 0.61726(7) 0.0137(4) Uani 1 8 d .
C9 C 0.90923(16) 0.48188(17) 0.65072(7) 0.0133(4) Uani 1 8 d .
C10 C 0.83853(17) 0.39501(17) 0.68095(7) 0.0138(4) Uani 1 8 d .
C11 C 0.70950(17) 0.40165(17) 0.67570(7) 0.0149(4) Uani 1 8 d .
C12 C 0.65341(17) 0.48992(18) 0.64207(7) 0.0143(4) Uani 1 8 d .
C13 C 0.39970(18) 0.5653(2) 0.69097(8) 0.0200(4) Uani 1 8 d .
C14 C 0.40552(19) 0.3907(2) 0.59184(9) 0.0244(4) Uani 1 8 d .
C15 C 0.82138(18) 0.23200(18) 0.74706(8) 0.0199(4) Uani 1 8 d .
H1 H 0.36418 0.73541 0.55706 0.0211 Uiso 1 8 calc R
H2 H 0.45348 0.89167 0.50276 0.0222 Uiso 1 8 calc R
H3 H 0.66856 0.90762 0.49596 0.0217 Uiso 1 8 calc R
H4 H 0.7961 0.77118 0.54545 0.0188 Uiso 1 8 calc R
H5 H 0.90392 0.62968 0.59755 0.0164 Uiso 1 8 calc R
H6 H 0.65937 0.34451 0.69559 0.0178 Uiso 1 8 calc R
H7C H 0.4502 0.62319 0.71261 0.0240 Uiso 1 8 calc R
H8B H 0.3821 0.48938 0.71222 0.0240 Uiso 1 8 calc R
H9A H 0.32188 0.60662 0.68112 0.0240 Uiso 1 8 calc R
H10C H 0.40093 0.31667 0.61549 0.0293 Uiso 1 8 calc R
H11B H 0.45209 0.36956 0.55897 0.0293 Uiso 1 8 calc R
H12A H 0.32183 0.41727 0.58184 0.0293 Uiso 1 8 calc R
H13C H 0.77412 0.28514 0.7721 0.0239 Uiso 1 8 calc R
H14B H 0.87421 0.17462 0.76785 0.0239 Uiso 1 8 calc R
H15A H 0.7643 0.18295 0.72454 0.0239 Uiso 1 8 calc R

loop_
_atom_site_aniso_label
_atom_site_aniso_U_11
_atom_site_aniso_U_22
_atom_site_aniso_U_33
_atom_site_aniso_U_12
_atom_site_aniso_U_13
_atom_site_aniso_U_23
Si1 0.0110(3) 0.0147(3) 0.0161(3) 0.00021(18) -0.00006(18) -0.00111(19)
O1 0.0161(6) 0.0187(7) 0.0194(7) 0.0037(5) 0.0015(5) 0.0065(5)
O2 0.0165(8) 0.0579(12) 0.0598(12) -0.0041(8) -0.0110(8) 0.0392(10)
O3 0.0140(7) 0.0437(10) 0.0391(9) -0.0020(7) 0.0021(6) 0.0205(8)
N1 0.0133(8) 0.0171(8) 0.0186(8) 0.0007(6) -0.0016(6) 0.0008(6)
C1 0.0154(9) 0.0169(9) 0.0122(8) 0.0009(7) -0.0002(7) -0.0024(7)
C2 0.0149(9) 0.0197(9) 0.0181(9) 0.0024(7) -0.0032(7) -0.0043(7)
C3 0.0236(10) 0.0163(9) 0.0157(9) 0.0059(7) -0.0047(7) -0.0013(7)
C4 0.0236(10) 0.0147(9) 0.0160(9) 0.0014(7) -0.0001(7) 0.0003(7)
C5 0.0167(9) 0.0160(9) 0.0143(8) 0.0010(7) 0.0004(7) -0.0020(7)
C6 0.0157(9) 0.0158(9) 0.0120(8) 0.0019(7) -0.0006(7) -0.0033(7)
C7 0.0143(8) 0.0140(9) 0.0116(8) 0.0014(7) 0.0004(6) -0.0020(7)
C8 0.0149(9) 0.0142(9) 0.0119(8) -0.0006(7) 0.0011(7) -0.0002(7)
C9 0.0111(8) 0.0153(9) 0.0136(8) 0.0007(6) 0.0006(7) -0.0018(7)
C10 0.0168(9) 0.0121(8) 0.0123(8) 0.0023(7) -0.0006(7) 0.0000(7)
C11 0.0154(9) 0.0137(9) 0.0155(9) -0.0003(7) 0.0020(7) 0.0002(7)
C12 0.0128(8) 0.0154(9) 0.0146(8) 0.0005(7) 0.0010(7) -0.0022(7)
C13 0.0155(9) 0.0231(10) 0.0214(9) -0.0025(7) 0.0037(7) -0.0024(8)
C14 0.0209(10) 0.0219(10) 0.0304(11) -0.0014(8) -0.0031(8) -0.0051(9)
C15 0.0218(10) 0.0186(9) 0.0195(9) 0.0024(8) 0.0037(7) 0.0064(8)

loop_
_atom_type_symbol
_atom_type_description
_atom_type_scat_dispersion_real
_atom_type_scat_dispersion_imag
_atom_type_scat_source
C C 0.0033 0.0016
;
International Tables for Crystallography
(Vol. C, Tables 4.2.6.8 and 6.1.1.4)
;
H H 0.0000 0.0000
;
International Tables for Crystallography
(Vol. C, Table 6.1.1.4)
;
N N 0.0061 0.0033
;
International Tables for Crystallography
(Vol. C, Tables 4.2.6.8 and 6.1.1.4)
;
O O 0.0106 0.0060
;
International Tables for Crystallography
(Vol. C, Tables 4.2.6.8 and 6.1.1.4)
;
Si Si 0.0817 0.0704
;
International Tables for Crystallography
(Vol. C, Tables 4.2.6.8 and 6.1.1.4)
;

loop_
_geom_angle_atom_site_label_1
_geom_angle_atom_site_label_2
_geom_angle_atom_site_label_3
_geom_angle
_geom_angle_publ_flag
C1 Si1 C12 90.73(8) yes
C1 Si1 C13 114.73(9) yes
C1 Si1 C14 113.19(9) yes
C12 Si1 C13 112.07(8) yes
C12 Si1 C14 113.64(9) yes
C13 Si1 C14 111.13(10) yes
C10 O1 C15 117.40(14) yes
O2 N1 O3 122.59(17) yes
O2 N1 C9 119.42(16) yes
O3 N1 C9 117.97(16) yes
Si1 C1 C2 131.06(15) yes
Si1 C1 C6 109.95(13) yes
C2 C1 C6 118.99(17) yes
C1 C2 C3 120.41(18) yes
C2 C3 C4 120.16(18) yes
C3 C4 C5 120.39(18) yes
C4 C5 C6 119.52(17) yes
C1 C6 C5 120.51(17) yes
C1 C6 C7 114.70(16) yes
C5 C6 C7 124.78(16) yes
C6 C7 C8 125.43(16) yes
C6 C7 C12 115.03(15) yes
C8 C7 C12 119.54(16) yes
C7 C8 C9 119.86(16) yes
N1 C9 C8 116.15(16) yes
N1 C9 C10 122.02(16) yes
C8 C9 C10 121.83(16) yes
O1 C10 C9 119.31(16) yes
O1 C10 C11 123.44(16) yes
C9 C10 C11 117.25(16) yes
C10 C11 C12 121.53(17) yes
Si1 C12 C7 109.57(13) yes
Si1 C12 C11 130.42(14) yes
C7 C12 C11 119.99(17) yes
C1 C2 H1 119.806 no
C3 C2 H1 119.788 no
C2 C3 H2 119.928 no
C4 C3 H2 119.915 no
C3 C4 H3 119.810 no
C5 C4 H3 119.802 no
C4 C5 H4 120.238 no
C6 C5 H4 120.242 no
C7 C8 H5 120.064 no
C9 C8 H5 120.081 no
C10 C11 H6 119.234 no
C12 C11 H6 119.238 no
Si1 C13 H7C 109.471 no
Si1 C13 H8B 109.469 no
Si1 C13 H9A 109.458 no
H7C C13 H8B 109.484 no
H7C C13 H9A 109.472 no
H8B C13 H9A 109.474 no
Si1 C14 H10C 109.474 no
Si1 C14 H11B 109.466 no
Si1 C14 H12A 109.470 no
H10C C14 H11B 109.468 no
H10C C14 H12A 109.466 no
H11B C14 H12A 109.483 no
O1 C15 H13C 109.475 no
O1 C15 H14B 109.475 no
O1 C15 H15A 109.470 no
H13C C15 H14B 109.470 no
H13C C15 H15A 109.466 no
H14B C15 H15A 109.471 no

loop_
_geom_bond_atom_site_label_1
_geom_bond_atom_site_label_2
_geom_bond_distance
_geom_bond_publ_flag
Si1 C1 1.8769(19) yes
Si1 C12 1.8857(19) yes
Si1 C13 1.856(2) yes
Si1 C14 1.862(2) yes
O1 C10 1.353(2) yes
O1 C15 1.436(2) yes
O2 N1 1.214(3) yes
O3 N1 1.222(2) yes
N1 C9 1.470(2) yes
C1 C2 1.394(3) yes
C1 C6 1.414(3) yes
C2 C3 1.394(3) yes
C3 C4 1.394(3) yes
C4 C5 1.392(3) yes
C5 C6 1.396(3) yes
C6 C7 1.489(3) yes
C7 C8 1.387(3) yes
C7 C12 1.412(3) yes
C8 C9 1.396(3) yes
C9 C10 1.411(3) yes
C10 C11 1.404(3) yes
C11 C12 1.390(3) yes
C2 H1 0.950 no
C3 H2 0.950 no
C4 H3 0.950 no
C5 H4 0.950 no
C8 H5 0.950 no
C11 H6 0.950 no
C13 H7C 0.980 no
C13 H8B 0.980 no
C13 H9A 0.980 no
C14 H10C 0.980 no
C14 H11B 0.980 no
C14 H12A 0.980 no
C15 H13C 0.980 no
C15 H14B 0.980 no
C15 H15A 0.980 no

loop_
_geom_contact_atom_site_label_1
_geom_contact_atom_site_label_2
_geom_contact_distance
_geom_contact_publ_flag
_geom_contact_site_symmetry_2
O1 O2 2.561(2) no .
O1 N1 2.854(2) no .
O2 C8 3.531(3) no .
O2 C10 2.828(3) no .
O3 C8 2.673(2) no .
O3 C10 3.595(2) no .
C1 C4 2.800(3) no .
C2 C5 2.798(3) no .
C3 C6 2.785(3) no .
C5 C8 3.090(3) no .
C7 C10 2.830(3) no .
C8 C11 2.791(3) no .
C9 C12 2.778(3) no .
C11 C15 2.793(3) no .
O1 C13 3.449(3) no 2_645
O1 C13 3.599(3) no 8_556
O2 C11 3.595(3) no 8_556
O2 C15 3.540(3) no 8_556
O3 C3 3.482(3) no 2_645
N1 C2 3.520(3) no 2_645
C2 N1 3.520(3) no 2_655
C3 O3 3.482(3) no 2_655
C4 C8 3.429(3) no 2_655
C4 C9 3.598(3) no 2_655
C5 C11 3.595(3) no 2_655
C6 C10 3.462(3) no 2_655
C8 C4 3.429(3) no 2_645
C9 C4 3.598(3) no 2_645
C10 C6 3.462(3) no 2_645
C11 O2 3.595(3) no 8_456
C11 C5 3.595(3) no 2_645
C13 O1 3.449(3) no 2_655
C13 O1 3.599(3) no 8_456
C13 C15 3.345(3) no 7_656
C15 O2 3.540(3) no 8_456
C15 C13 3.345(3) no 7_646
Si1 H1 3.1552 no .
Si1 H6 3.1362 no .
O1 H6 2.6306 no .
O3 H5 2.3546 no .
N1 H5 2.5688 no .
C1 H2 3.2753 no .
C1 H4 3.2978 no .
C1 H7C 3.3147 no .
C1 H9A 3.3163 no .
C1 H11B 3.2108 no .
C1 H12A 3.3706 no .
C2 H3 3.2718 no .
C3 H4 3.2752 no .
C4 H1 3.2718 no .
C5 H2 3.2730 no .
C5 H5 2.8258 no .
C6 H1 3.2800 no .
C6 H3 3.2668 no .
C6 H5 2.7541 no .
C7 H4 2.7537 no .
C7 H6 3.2808 no .
C8 H4 2.8283 no .
C9 H6 3.2650 no .
C10 H5 3.3059 no .
C10 H13C 2.6247 no .
C10 H14B 3.1947 no .
C10 H15A 2.6204 no .
C11 H13C 2.7675 no .
C11 H15A 2.6814 no .
C12 H5 3.2793 no .
C12 H7C 3.1397 no .
C12 H8B 3.4070 no .
C12 H10C 3.3582 no .
C12 H11B 3.2512 no .
C13 H10C 3.2288 no .
C13 H12A 3.2262 no .
C14 H8B 3.1553 no .
C14 H9A 3.3029 no .
C15 H6 2.4715 no .
H1 H2 2.3399 no .
H1 H9A 3.3794 no .
H1 H12A 3.4626 no .
H2 H3 2.3398 no .
H3 H4 2.3430 no .
H4 H5 2.2947 no .
H6 H8B 3.3966 no .
H6 H10C 3.4357 no .
H6 H13C 2.3435 no .
H6 H14B 3.4391 no .
H6 H15A 2.1771 no .
H8B H10C 3.0137 no .
H8B H12A 3.3658 no .
H9A H10C 3.5806 no .
H9A H12A 3.1659 no .
O1 H7C 2.5840 no 2_645
O1 H8B 2.6555 no 8_556
O2 H6 3.0765 no 8_556
O2 H7C 3.2755 no 2_645
O2 H8B 3.2153 no 1_655
O2 H8B 3.4824 no 8_556
O2 H9A 3.1189 no 1_655
O2 H9A 3.4611 no 2_645
O2 H12A 3.5483 no 1_655
O2 H13C 2.5975 no 8_556
O2 H14B 2.9178 no 7_756
O3 H2 3.3676 no 2_645
O3 H2 3.4622 no 6_566
O3 H3 2.9766 no 6_566
O3 H9A 2.9108 no 1_655
O3 H10C 2.8567 no 2_655
O3 H12A 2.9234 no 1_655
O3 H14B 3.0990 no 7_756
N1 H9A 3.3471 no 1_655
N1 H12A 3.5340 no 1_655
N1 H14B 2.9600 no 7_756
C1 H11B 3.5186 no 5_666
C2 H4 2.9855 no 6_466
C2 H11B 3.2083 no 5_666
C2 H12A 3.5621 no 2_555
C3 H2 3.0029 no 5_676
C3 H3 3.3460 no 5_676
C3 H4 3.0236 no 6_466
C3 H5 3.1686 no 6_466
C3 H11B 2.9876 no 5_666
C4 H1 3.2332 no 6_566
C4 H2 2.9960 no 5_676
C4 H11B 3.1079 no 5_666
C5 H1 3.0760 no 6_566
C5 H2 3.3530 no 6_566
C5 H11B 3.4486 no 5_666
C7 H3 3.5788 no 2_645
C7 H15A 2.9753 no 2_655
C8 H2 3.1700 no 6_566
C8 H3 3.4687 no 2_645
C8 H6 3.4815 no 2_655
C8 H15A 3.1649 no 2_655
C9 H8B 3.3903 no 8_556
C9 H15A 3.3750 no 2_655
C10 H8B 2.8553 no 8_556
C10 H15A 3.4257 no 2_655
C11 H4 3.4955 no 2_645
C11 H8B 3.4613 no 8_556
C11 H15A 3.2320 no 2_655
C12 H4 3.3700 no 2_645
C12 H15A 3.0200 no 2_655
C13 H13C 3.1325 no 7_656
C13 H13C 3.3943 no 8_456
C13 H14B 3.3046 no 2_655
C13 H14B 3.3411 no 7_656
C13 H15A 3.0070 no 7_656
C14 H1 3.4601 no 2_545
C14 H5 3.4574 no 2_645
C15 H7C 2.8575 no 2_645
C15 H7C 3.3105 no 7_646
C15 H8B 3.5340 no 7_646
C15 H8B 2.9839 no 8_556
C15 H9A 2.7029 no 7_646
H1 C4 3.2332 no 6_466
H1 C5 3.0760 no 6_466
H1 C14 3.4601 no 2_555
H1 H3 2.9143 no 6_466
H1 H4 2.6316 no 6_466
H1 H10C 3.3238 no 2_555
H1 H12A 2.8552 no 2_555
H2 O3 3.3676 no 2_655
H2 O3 3.4622 no 6_466
H2 C3 3.0029 no 5_676
H2 C4 2.9960 no 5_676
H2 C5 3.3530 no 6_466
H2 C8 3.1700 no 6_466
H2 H2 2.5145 no 5_676
H2 H3 2.5071 no 5_676
H2 H4 2.7019 no 6_466
H2 H5 2.5389 no 6_466
H2 H11B 3.3238 no 5_666
H2 H12A 3.5702 no 2_555
H3 O3 2.9766 no 6_466
H3 C3 3.3460 no 5_676
H3 C7 3.5788 no 2_655
H3 C8 3.4687 no 2_655
H3 H1 2.9143 no 6_566
H3 H2 2.5071 no 5_676
H3 H5 3.5265 no 2_655
H3 H11B 3.4921 no 5_666
H3 H12A 3.1434 no 6_566
H4 C2 2.9855 no 6_566
H4 C3 3.0236 no 6_566
H4 C11 3.4955 no 2_655
H4 C12 3.3700 no 2_655
H4 H1 2.6316 no 6_566
H4 H2 2.7019 no 6_566
H4 H11B 2.9373 no 2_655
H5 C3 3.1686 no 6_566
H5 C14 3.4574 no 2_655
H5 H2 2.5389 no 6_566
H5 H3 3.5265 no 2_645
H5 H6 3.3918 no 2_655
H5 H10C 2.9319 no 2_655
H5 H11B 3.1331 no 2_655
H6 O2 3.0765 no 8_456
H6 C8 3.4815 no 2_645
H6 H5 3.3918 no 2_645
H6 H7C 3.4700 no 7_646
H7C O1 2.5840 no 2_655
H7C O2 3.2755 no 2_655
H7C C15 2.8575 no 2_655
H7C C15 3.3105 no 7_656
H7C H6 3.4700 no 7_656
H7C H13C 2.9985 no 7_656
H7C H14B 2.4002 no 2_655
H7C H14B 3.5854 no 7_656
H7C H15A 3.1678 no 2_655
H7C H15A 2.8615 no 7_656
H8B O1 2.6555 no 8_456
H8B O2 3.2153 no 1_455
H8B O2 3.4824 no 8_456
H8B C9 3.3903 no 8_456
H8B C10 2.8553 no 8_456
H8B C11 3.4613 no 8_456
H8B C15 3.5340 no 7_656
H8B C15 2.9839 no 8_456
H8B H13C 3.5869 no 7_656
H8B H13C 2.4932 no 8_456
H8B H14B 3.5638 no 2_655
H8B H14B 3.4354 no 7_656
H8B H14B 3.3785 no 8_456
H8B H15A 3.0266 no 7_656
H9A O2 3.1189 no 1_455
H9A O2 3.4611 no 2_655
H9A O3 2.9108 no 1_455
H9A N1 3.3471 no 1_455
H9A C15 2.7029 no 7_656
H9A H13C 2.4493 no 7_656
H9A H14B 2.5700 no 7_656
H9A H15A 2.6321 no 7_656
H10C O3 2.8567 no 2_645
H10C H1 3.3238 no 2_545
H10C H5 2.9319 no 2_645
H10C H13C 3.1088 no 8_456
H10C H14B 3.2585 no 8_456
H11B C1 3.5186 no 5_666
H11B C2 3.2083 no 5_666
H11B C3 2.9876 no 5_666
H11B C4 3.1079 no 5_666
H11B C5 3.4486 no 5_666
H11B H2 3.3238 no 5_666
H11B H3 3.4921 no 5_666
H11B H4 2.9373 no 2_645
H11B H5 3.1331 no 2_645
H12A O2 3.5483 no 1_455
H12A O3 2.9234 no 1_455
H12A N1 3.5340 no 1_455
H12A C2 3.5621 no 2_545
H12A H1 2.8552 no 2_545
H12A H2 3.5702 no 2_545
H12A H3 3.1434 no 6_466
H13C O2 2.5975 no 8_456
H13C C13 3.1325 no 7_646
H13C C13 3.3943 no 8_556
H13C H7C 2.9985 no 7_646
H13C H8B 3.5869 no 7_646
H13C H8B 2.4932 no 8_556
H13C H9A 2.4493 no 7_646
H13C H10C 3.1088 no 8_556
H14B O2 2.9178 no 7_746
H14B O3 3.0990 no 7_746
H14B N1 2.9600 no 7_746
H14B C13 3.3046 no 2_645
H14B C13 3.3411 no 7_646
H14B H7C 2.4002 no 2_645
H14B H7C 3.5854 no 7_646
H14B H8B 3.5638 no 2_645
H14B H8B 3.4354 no 7_646
H14B H8B 3.3785 no 8_556
H14B H9A 2.5700 no 7_646
H14B H10C 3.2585 no 8_556
H15A C7 2.9753 no 2_645
H15A C8 3.1649 no 2_645
H15A C9 3.3750 no 2_645
H15A C10 3.4257 no 2_645
H15A C11 3.2320 no 2_645
H15A C12 3.0200 no 2_645
H15A C13 3.0070 no 7_646
H15A H7C 3.1678 no 2_645
H15A H7C 2.8615 no 7_646
H15A H8B 3.0266 no 7_646
H15A H9A 2.6321 no 7_646

loop_
_geom_torsion_atom_site_label_1
_geom_torsion_atom_site_label_2
_geom_torsion_atom_site_label_3
_geom_torsion_atom_site_label_4
_geom_torsion
_geom_torsion_publ_flag
C1 Si1 C12 C7 -0.92(11) no
C1 Si1 C12 C11 177.19(15) no
C12 Si1 C1 C2 -178.51(15) no
C12 Si1 C1 C6 1.43(11) no
C13 Si1 C1 C2 -63.71(17) no
C13 Si1 C1 C6 116.24(11) no
C14 Si1 C1 C2 65.28(18) no
C14 Si1 C1 C6 -114.78(12) no
C13 Si1 C12 C7 -118.09(11) no
C13 Si1 C12 C11 60.03(18) no
C14 Si1 C12 C7 114.89(12) no
C14 Si1 C12 C11 -66.99(17) no
C15 O1 C10 C9 173.89(13) no
C15 O1 C10 C11 -6.5(2) no
O2 N1 C9 C8 167.89(17) no
O2 N1 C9 C10 -12.2(3) no
O3 N1 C9 C8 -10.5(2) no
O3 N1 C9 C10 169.41(15) no
Si1 C1 C2 C3 -178.81(12) no
Si1 C1 C6 C5 179.14(11) no
Si1 C1 C6 C7 -1.61(18) no
C2 C1 C6 C5 -0.9(3) no
C2 C1 C6 C7 178.34(15) no
C6 C1 C2 C3 1.2(3) no
C1 C2 C3 C4 -0.3(3) no
C2 C3 C4 C5 -1.0(3) no
C3 C4 C5 C6 1.3(3) no
C4 C5 C6 C1 -0.4(3) no
C4 C5 C6 C7 -179.54(15) no
C1 C6 C7 C8 -178.21(15) no
C1 C6 C7 C12 0.9(2) no
C5 C6 C7 C8 1.0(3) no
C5 C6 C7 C12 -179.84(15) no
C6 C7 C8 C9 178.74(14) no
C6 C7 C12 Si1 0.21(19) no
C6 C7 C12 C11 -178.13(14) no
C8 C7 C12 Si1 179.42(14) no
C8 C7 C12 C11 1.1(3) no
C12 C7 C8 C9 -0.4(2) no
C7 C8 C9 N1 179.41(14) no
C7 C8 C9 C10 -0.5(3) no
N1 C9 C10 O1 0.4(2) no
N1 C9 C10 C11 -179.27(14) no
C8 C9 C10 O1 -179.75(15) no
C8 C9 C10 C11 0.6(2) no
O1 C10 C11 C12 -179.52(14) no
C9 C10 C11 C12 0.1(2) no
C10 C11 C12 Si1 -178.89(14) no
C10 C11 C12 C7 -0.9(3) no
